data_2221708
loop_
_publ_author_name
'Sun, Yin-Xia'
'Li, Li'
'Dong, Wen-Kui'
'Wu, Jian-Chao'
'Tong, Jun-Feng'

_publ_section_title
;
 5,5'-Dimethoxy-2,2'-[(pentane-1,5-diyldioxy)bis(nitrilomethylidyne)]diphenol
;
_journal_coeditor_code HG2502
_journal_issue 5
_journal_name_full 'Acta Crystallographica Section E'
_journal_page_first o1160
_journal_paper_doi 10.1107/S1600536809014986
_journal_volume 65
_journal_year 2009
_chemical_formula_iupac 'C21 H26 N2 O6'
_chemical_formula_moiety 'C21 H26 N2 O6'
_chemical_formula_sum 'C21 H26 N2 O6'
_chemical_formula_weight 402.44
_chemical_name_systematic
;
5,5'-Dimethoxy-2,2'-[(pentane-1,5-diyldioxy)bis(nitrilomethylidyne)]diphenol
;
_space_group_IT_number 2
_symmetry_cell_setting triclinic
_symmetry_space_group_name_Hall '-P 1'
_symmetry_space_group_name_H-M 'P -1'
_atom_sites_solution_hydrogens geom
_atom_sites_solution_primary direct
_atom_sites_solution_secondary difmap
_audit_creation_method SHELXL-97
_cell_angle_alpha 81.5250(10)
_cell_angle_beta 89.928(2)
_cell_angle_gamma 67.8700(10)
_cell_formula_units_Z 2
_cell_length_a 7.3324(15)
_cell_length_b 7.6214(17)
_cell_length_c 20.372(3)
_cell_measurement_reflns_used 974
_cell_measurement_temperature 298(2)
_cell_measurement_theta_max 23.102
_cell_measurement_theta_min 2.922
_cell_volume 1041.2(4)
_computing_cell_refinement 'SAINT (Siemens, 1996)'
_computing_data_collection 'SMART (Siemens, 1996)'
_computing_data_reduction 'SAINT (Siemens, 1996)'
_computing_molecular_graphics 'SHELXTL (Sheldrick, 2008)'
_computing_publication_material 'SHELXTL (Sheldrick, 2008)'
_computing_structure_refinement 'SHELXL97 (Sheldrick, 2008)'
_computing_structure_solution 'SHELXS97 (Sheldrick, 2008)'
_diffrn_ambient_temperature 298(2)
_diffrn_measured_fraction_theta_full 0.987
_diffrn_measured_fraction_theta_max 0.987
_diffrn_measurement_device_type 'Siemens SMART 1000 CCD area-detector'
_diffrn_measurement_method '\f and \w'
_diffrn_radiation_monochromator graphite
_diffrn_radiation_source 'fine-focus sealed tube'
_diffrn_radiation_type MoK\a
_diffrn_radiation_wavelength 0.71073
_diffrn_reflns_av_R_equivalents 0.0276
_diffrn_reflns_av_sigmaI/netI 0.0605
_diffrn_reflns_limit_h_max 8
_diffrn_reflns_limit_h_min -8
_diffrn_reflns_limit_k_max 8
_diffrn_reflns_limit_k_min -9
_diffrn_reflns_limit_l_max 15
_diffrn_reflns_limit_l_min -24
_diffrn_reflns_number 5481
_diffrn_reflns_theta_full 25.02
_diffrn_reflns_theta_max 25.02
_diffrn_reflns_theta_min 2.02
_exptl_absorpt_coefficient_mu 0.094
_exptl_absorpt_correction_T_max 0.9869
_exptl_absorpt_correction_T_min 0.9605
_exptl_absorpt_correction_type multi-scan
_exptl_absorpt_process_details '(SADABS; Sheldrick, 1996)'
_exptl_crystal_colour colorless
_exptl_crystal_density_diffrn 1.284
_exptl_crystal_density_method 'not measured'
_exptl_crystal_description block-like
_exptl_crystal_F_000 428
_exptl_crystal_size_max 0.43
_exptl_crystal_size_mid 0.28
_exptl_crystal_size_min 0.14
_refine_diff_density_max 0.145
_refine_diff_density_min -0.181
_refine_ls_extinction_method none
_refine_ls_goodness_of_fit_ref 1.011
_refine_ls_hydrogen_treatment constr
_refine_ls_matrix_type full
_refine_ls_number_parameters 264
_refine_ls_number_reflns 3618
_refine_ls_number_restraints 0
_refine_ls_restrained_S_all 1.011
_refine_ls_R_factor_all 0.1232
_refine_ls_R_factor_gt 0.0519
_refine_ls_shift/su_max 0.000
_refine_ls_shift/su_mean 0.000
_refine_ls_structure_factor_coef Fsqd
_refine_ls_weighting_details 'calc w=1/[\s^2^(Fo^2^)+(0.0371P)^2^] where P=(Fo^2^+2Fc^2^)/3'
_refine_ls_weighting_scheme calc
_refine_ls_wR_factor_gt 0.1082
_refine_ls_wR_factor_ref 0.1242
_reflns_number_gt 1641
_reflns_number_total 3618
_reflns_threshold_expression I>2\s(I)
_cod_data_source_file hg2502.cif
_cod_data_source_block I
_cod_depositor_comments
;
The following automatic conversions were performed:
'_symmetry_cell_setting' value 'Triclinic' changed to 'triclinic'
according to '/home/saulius/struct/CIF-dictionaries/cif_core.dic'
dictionary named 'cif_core.dic' version 2.4.1 from 2010-06-29.

Automatic conversion script
Id: cif_fix_enum 1527 2010-12-29 10:47:43Z saulius 

The following automatic conversions were performed:

'_symmetry_cell_setting' value 'Triclinic' changed to 'triclinic'
according to /home/saulius/struct/CIF-dictionaries/cif_core.dic
dictionary named 'cif_core.dic' version 2.4.1 from 2010-06-29.

Automatic conversion script
Id: cif_fix_values 1715 2011-07-08 13:25:40Z adriana 
;
_cod_original_cell_volume 1041.2(3)
_cod_database_code 2221708
_cod_database_fobs_code 2221708

loop_
_symmetry_equiv_pos_as_xyz
'x, y, z'
'-x, -y, -z'

loop_
_atom_site_type_symbol
_atom_site_label
_atom_site_fract_x
_atom_site_fract_y
_atom_site_fract_z
_atom_site_U_iso_or_equiv
_atom_site_adp_type
_atom_site_calc_flag
_atom_site_refinement_flags
_atom_site_occupancy
_atom_site_disorder_assembly
_atom_site_disorder_group
N N1 -0.1725(3) 0.8216(3) -0.07342(10) 0.0615(6) Uani d . 1 . .
N N2 0.8214(3) 0.4398(3) 0.28534(10) 0.0657(6) Uani d . 1 . .
O O1 0.0265(3) 0.7497(3) -0.05195(8) 0.0749(6) Uani d . 1 . .
O O2 0.7701(3) 0.4917(3) 0.21730(8) 0.0800(6) Uani d . 1 . .
O O3 -0.5543(2) 0.9488(3) -0.06470(8) 0.0882(7) Uani d . 1 . .
H H3 -0.4405 0.9249 -0.0516 0.132 Uiso calc R 1 . .
O O4 -0.9588(3) 1.0916(3) -0.25645(9) 0.0917(7) Uani d . 1 . .
O O5 0.8015(2) 0.3232(3) 0.41215(8) 0.0891(7) Uani d . 1 . .
H H5 0.7610 0.3633 0.3732 0.134 Uiso calc R 1 . .
O O6 1.3399(3) 0.2041(3) 0.55807(9) 0.0906(7) Uani d . 1 . .
C C1 0.0438(4) 0.7272(4) 0.01908(12) 0.0678(8) Uani d . 1 . .
H H1A -0.0151 0.6387 0.0387 0.081 Uiso calc R 1 . .
H H1B -0.0235 0.8497 0.0339 0.081 Uiso calc R 1 . .
C C2 0.2584(4) 0.6508(4) 0.03966(11) 0.0699(8) Uani d . 1 . .
H H2A 0.3156 0.7376 0.0173 0.084 Uiso calc R 1 . .
H H2B 0.3220 0.5279 0.0248 0.084 Uiso calc R 1 . .
C C3 0.3029(4) 0.6250(4) 0.11341(11) 0.0651(8) Uani d . 1 . .
H H3A 0.2570 0.5291 0.1357 0.078 Uiso calc R 1 . .
H H3B 0.2305 0.7449 0.1292 0.078 Uiso calc R 1 . .
C C4 0.5200(4) 0.5643(4) 0.13208(12) 0.0662(8) Uani d . 1 . .
H H4A 0.5930 0.4465 0.1151 0.079 Uiso calc R 1 . .
H H4B 0.5651 0.6621 0.1109 0.079 Uiso calc R 1 . .
C C5 0.5645(4) 0.5332(4) 0.20517(12) 0.0692(8) Uani d . 1 . .
H H5A 0.4861 0.6473 0.2233 0.083 Uiso calc R 1 . .
H H5B 0.5322 0.4272 0.2266 0.083 Uiso calc R 1 . .
C C6 -0.1984(4) 0.8436(4) -0.13669(12) 0.0607(7) Uani d . 1 . .
H H6 -0.0899 0.8147 -0.1628 0.073 Uiso calc R 1 . .
C C7 -0.3954(4) 0.9133(4) -0.16794(12) 0.0528(7) Uani d . 1 . .
C C8 -0.5646(4) 0.9604(4) -0.13165(12) 0.0599(8) Uani d . 1 . .
C C9 -0.7468(4) 1.0168(4) -0.16277(13) 0.0729(9) Uani d . 1 . .
H H9 -0.8574 1.0445 -0.1377 0.087 Uiso calc R 1 . .
C C10 -0.7693(4) 1.0334(4) -0.23081(14) 0.0633(8) Uani d . 1 . .
C C11 -0.6068(4) 0.9916(4) -0.26870(13) 0.0691(8) Uani d . 1 . .
H H11 -0.6201 1.0020 -0.3147 0.083 Uiso calc R 1 . .
C C12 -0.4233(4) 0.9337(4) -0.23622(12) 0.0661(8) Uani d . 1 . .
H H12 -0.3132 0.9071 -0.2615 0.079 Uiso calc R 1 . .
C C13 -0.9911(4) 1.1077(4) -0.32617(14) 0.0919(11) Uani d . 1 . .
H H13A -0.9339 1.1923 -0.3489 0.138 Uiso calc R 1 . .
H H13B -1.1303 1.1582 -0.3376 0.138 Uiso calc R 1 . .
H H13C -0.9310 0.9834 -0.3392 0.138 Uiso calc R 1 . .
C C14 0.9944(4) 0.4320(4) 0.29886(13) 0.0642(8) Uani d . 1 . .
H H14 1.0649 0.4660 0.2647 0.077 Uiso calc R 1 . .
C C15 1.0837(4) 0.3722(4) 0.36552(12) 0.0534(7) Uani d . 1 . .
C C16 0.9873(4) 0.3203(4) 0.42012(13) 0.0611(8) Uani d . 1 . .
C C17 1.0779(4) 0.2636(4) 0.48276(13) 0.0727(9) Uani d . 1 . .
H H17 1.0124 0.2280 0.5182 0.087 Uiso calc R 1 . .
C C18 1.2649(4) 0.2590(4) 0.49373(13) 0.0627(8) Uani d . 1 . .
C C19 1.3648(4) 0.3074(4) 0.44140(13) 0.0669(8) Uani d . 1 . .
H H19 1.4922 0.3023 0.4483 0.080 Uiso calc R 1 . .
C C20 1.2727(4) 0.3637(4) 0.37860(13) 0.0670(8) Uani d . 1 . .
H H20 1.3402 0.3975 0.3434 0.080 Uiso calc R 1 . .
C C21 1.5276(4) 0.2114(4) 0.57277(13) 0.0959(11) Uani d . 1 . .
H H21A 1.6282 0.1171 0.5524 0.144 Uiso calc R 1 . .
H H21B 1.5552 0.1853 0.6200 0.144 Uiso calc R 1 . .
H H21C 1.5251 0.3366 0.5558 0.144 Uiso calc R 1 . .

loop_
_atom_site_aniso_label
_atom_site_aniso_U_11
_atom_site_aniso_U_22
_atom_site_aniso_U_33
_atom_site_aniso_U_12
_atom_site_aniso_U_13
_atom_site_aniso_U_23
N1 0.0551(15) 0.0683(17) 0.0543(15) -0.0171(13) -0.0062(11) -0.0058(12)
N2 0.0634(16) 0.0769(18) 0.0557(15) -0.0256(14) -0.0110(12) -0.0096(12)
O1 0.0562(12) 0.1062(17) 0.0539(12) -0.0218(11) -0.0072(9) -0.0116(10)
O2 0.0725(14) 0.1078(18) 0.0599(12) -0.0379(12) -0.0111(10) -0.0041(11)
O3 0.0699(13) 0.140(2) 0.0495(12) -0.0358(13) 0.0041(10) -0.0105(11)
O4 0.0660(14) 0.128(2) 0.0742(14) -0.0307(13) -0.0134(11) -0.0099(12)
O5 0.0537(12) 0.150(2) 0.0738(13) -0.0519(13) 0.0011(9) -0.0124(12)
O6 0.0790(15) 0.132(2) 0.0708(14) -0.0603(14) -0.0180(11) 0.0084(12)
C1 0.0641(19) 0.078(2) 0.0539(18) -0.0198(17) -0.0075(14) -0.0074(15)
C2 0.0615(19) 0.083(2) 0.0596(18) -0.0226(17) -0.0068(14) -0.0071(15)
C3 0.0636(19) 0.066(2) 0.0589(18) -0.0185(16) -0.0073(14) -0.0055(14)
C4 0.068(2) 0.065(2) 0.0620(18) -0.0220(16) -0.0093(14) -0.0086(14)
C5 0.064(2) 0.072(2) 0.0655(19) -0.0217(17) -0.0124(15) -0.0053(15)
C6 0.0586(18) 0.069(2) 0.0511(17) -0.0209(16) 0.0053(14) -0.0088(14)
C7 0.0553(18) 0.0558(19) 0.0467(16) -0.0212(15) -0.0018(14) -0.0061(13)
C8 0.0620(19) 0.072(2) 0.0433(17) -0.0251(16) 0.0005(14) -0.0045(14)
C9 0.0581(19) 0.104(3) 0.0542(19) -0.0273(18) 0.0038(14) -0.0135(16)
C10 0.0546(19) 0.068(2) 0.063(2) -0.0212(16) -0.0073(16) -0.0059(15)
C11 0.073(2) 0.082(2) 0.0518(18) -0.0293(18) -0.0038(16) -0.0088(15)
C12 0.0633(19) 0.083(2) 0.0512(18) -0.0259(17) 0.0038(14) -0.0120(15)
C13 0.089(2) 0.100(3) 0.080(2) -0.029(2) -0.0296(18) -0.0106(19)
C14 0.0625(19) 0.070(2) 0.0630(19) -0.0279(17) 0.0019(15) -0.0109(15)
C15 0.0495(17) 0.0574(19) 0.0555(17) -0.0213(14) 0.0037(13) -0.0139(13)
C16 0.0417(16) 0.079(2) 0.0681(19) -0.0269(15) 0.0022(14) -0.0186(15)
C17 0.0602(19) 0.108(3) 0.0597(19) -0.0455(18) 0.0014(15) -0.0068(17)
C18 0.0563(18) 0.073(2) 0.0621(19) -0.0302(16) -0.0057(15) -0.0061(15)
C19 0.0470(17) 0.083(2) 0.076(2) -0.0294(16) 0.0010(15) -0.0134(16)
C20 0.0539(18) 0.085(2) 0.069(2) -0.0357(17) 0.0067(14) -0.0086(16)
C21 0.075(2) 0.123(3) 0.097(2) -0.054(2) -0.0304(18) 0.003(2)

loop_
_atom_type_symbol
_atom_type_description
_atom_type_scat_dispersion_real
_atom_type_scat_dispersion_imag
_atom_type_scat_source
C C 0.0033 0.0016 'International Tables Vol C Tables 4.2.6.8 and 6.1.1.4'
H H 0.0000 0.0000 'International Tables Vol C Tables 4.2.6.8 and 6.1.1.4'
O O 0.0106 0.0060 'International Tables Vol C Tables 4.2.6.8 and 6.1.1.4'
N N 0.0061 0.0033 'International Tables Vol C Tables 4.2.6.8 and 6.1.1.4'

loop_
_geom_angle_atom_site_label_1
_geom_angle_atom_site_label_2
_geom_angle_atom_site_label_3
_geom_angle_site_symmetry_1
_geom_angle_site_symmetry_3
_geom_angle
_geom_angle_publ_flag
C6 N1 O1 . . 112.7(2) ?
C14 N2 O2 . . 111.7(2) ?
N1 O1 C1 . . 109.48(18) ?
N2 O2 C5 . . 110.15(19) ?
C8 O3 H3 . . 109.5 ?
C10 O4 C13 . . 118.4(2) ?
C16 O5 H5 . . 109.5 ?
C18 O6 C21 . . 117.9(2) ?
O1 C1 C2 . . 107.6(2) ?
O1 C1 H1A . . 110.2 ?
C2 C1 H1A . . 110.2 ?
O1 C1 H1B . . 110.2 ?
C2 C1 H1B . . 110.2 ?
H1A C1 H1B . . 108.5 ?
C1 C2 C3 . . 114.5(2) ?
C1 C2 H2A . . 108.6 ?
C3 C2 H2A . . 108.6 ?
C1 C2 H2B . . 108.6 ?
C3 C2 H2B . . 108.6 ?
H2A C2 H2B . . 107.6 ?
C2 C3 C4 . . 113.2(2) ?
C2 C3 H3A . . 108.9 ?
C4 C3 H3A . . 108.9 ?
C2 C3 H3B . . 108.9 ?
C4 C3 H3B . . 108.9 ?
H3A C3 H3B . . 107.8 ?
C5 C4 C3 . . 113.1(2) ?
C5 C4 H4A . . 109.0 ?
C3 C4 H4A . . 109.0 ?
C5 C4 H4B . . 109.0 ?
C3 C4 H4B . . 109.0 ?
H4A C4 H4B . . 107.8 ?
O2 C5 C4 . . 108.8(2) ?
O2 C5 H5A . . 109.9 ?
C4 C5 H5A . . 109.9 ?
O2 C5 H5B . . 109.9 ?
C4 C5 H5B . . 109.9 ?
H5A C5 H5B . . 108.3 ?
N1 C6 C7 . . 120.5(2) ?
N1 C6 H6 . . 119.8 ?
C7 C6 H6 . . 119.8 ?
C12 C7 C8 . . 116.8(2) ?
C12 C7 C6 . . 120.5(2) ?
C8 C7 C6 . . 122.6(2) ?
O3 C8 C9 . . 117.5(2) ?
O3 C8 C7 . . 121.7(2) ?
C9 C8 C7 . . 120.7(2) ?
C8 C9 C10 . . 120.9(3) ?
C8 C9 H9 . . 119.5 ?
C10 C9 H9 . . 119.5 ?
O4 C10 C9 . . 115.7(3) ?
O4 C10 C11 . . 124.0(3) ?
C9 C10 C11 . . 120.3(2) ?
C10 C11 C12 . . 117.9(2) ?
C10 C11 H11 . . 121.1 ?
C12 C11 H11 . . 121.1 ?
C11 C12 C7 . . 123.3(3) ?
C11 C12 H12 . . 118.4 ?
C7 C12 H12 . . 118.4 ?
O4 C13 H13A . . 109.5 ?
O4 C13 H13B . . 109.5 ?
H13A C13 H13B . . 109.5 ?
O4 C13 H13C . . 109.5 ?
H13A C13 H13C . . 109.5 ?
H13B C13 H13C . . 109.5 ?
N2 C14 C15 . . 121.9(2) ?
N2 C14 H14 . . 119.1 ?
C15 C14 H14 . . 119.1 ?
C20 C15 C16 . . 116.6(2) ?
C20 C15 C14 . . 120.6(2) ?
C16 C15 C14 . . 122.8(2) ?
O5 C16 C17 . . 118.2(2) ?
O5 C16 C15 . . 120.9(2) ?
C17 C16 C15 . . 121.0(2) ?
C16 C17 C18 . . 120.6(2) ?
C16 C17 H17 . . 119.7 ?
C18 C17 H17 . . 119.7 ?
O6 C18 C17 . . 115.9(2) ?
O6 C18 C19 . . 124.0(2) ?
C17 C18 C19 . . 120.1(2) ?
C18 C19 C20 . . 118.8(2) ?
C18 C19 H19 . . 120.6 ?
C20 C19 H19 . . 120.6 ?
C19 C20 C15 . . 122.9(2) ?
C19 C20 H20 . . 118.6 ?
C15 C20 H20 . . 118.6 ?
O6 C21 H21A . . 109.5 ?
O6 C21 H21B . . 109.5 ?
H21A C21 H21B . . 109.5 ?
O6 C21 H21C . . 109.5 ?
H21A C21 H21C . . 109.5 ?
H21B C21 H21C . . 109.5 ?

loop_
_geom_bond_atom_site_label_1
_geom_bond_atom_site_label_2
_geom_bond_site_symmetry_2
_geom_bond_distance
_geom_bond_publ_flag
N1 C6 . 1.280(2) ?
N1 O1 . 1.396(2) ?
N2 C14 . 1.276(3) ?
N2 O2 . 1.395(2) ?
O1 C1 . 1.432(2) ?
O2 C5 . 1.432(3) ?
O3 C8 . 1.354(2) ?
O3 H3 . 0.8200 ?
O4 C10 . 1.367(3) ?
O4 C13 . 1.420(3) ?
O5 C16 . 1.363(2) ?
O5 H5 . 0.8200 ?
O6 C18 . 1.365(3) ?
O6 C21 . 1.431(3) ?
C1 C2 . 1.493(3) ?
C1 H1A . 0.9700 ?
C1 H1B . 0.9700 ?
C2 C3 . 1.506(3) ?
C2 H2A . 0.9700 ?
C2 H2B . 0.9700 ?
C3 C4 . 1.513(3) ?
C3 H3A . 0.9700 ?
C3 H3B . 0.9700 ?
C4 C5 . 1.490(3) ?
C4 H4A . 0.9700 ?
C4 H4B . 0.9700 ?
C5 H5A . 0.9700 ?
C5 H5B . 0.9700 ?
C6 C7 . 1.449(3) ?
C6 H6 . 0.9300 ?
C7 C12 . 1.383(3) ?
C7 C8 . 1.398(3) ?
C8 C9 . 1.364(3) ?
C9 C10 . 1.378(3) ?
C9 H9 . 0.9300 ?
C10 C11 . 1.379(3) ?
C11 C12 . 1.382(3) ?
C11 H11 . 0.9300 ?
C12 H12 . 0.9300 ?
C13 H13A . 0.9600 ?
C13 H13B . 0.9600 ?
C13 H13C . 0.9600 ?
C14 C15 . 1.441(3) ?
C14 H14 . 0.9300 ?
C15 C20 . 1.387(3) ?
C15 C16 . 1.405(3) ?
C16 C17 . 1.371(3) ?
C17 C18 . 1.376(3) ?
C17 H17 . 0.9300 ?
C18 C19 . 1.377(3) ?
C19 C20 . 1.378(3) ?
C19 H19 . 0.9300 ?
C20 H20 . 0.9300 ?
C21 H21A . 0.9600 ?
C21 H21B . 0.9600 ?
C21 H21C . 0.9600 ?

loop_
_geom_hbond_atom_site_label_D
_geom_hbond_atom_site_label_H
_geom_hbond_atom_site_label_A
_geom_hbond_site_symmetry_A
_geom_hbond_distance_DH
_geom_hbond_distance_HA
_geom_hbond_distance_DA
_geom_hbond_angle_DHA
_geom_hbond_publ_flag
O3 H3 N1 . 0.820 1.900 2.610(3) 144.22 y
O5 H5 N2 . 0.820 1.904 2.628(3) 146.67 y
O3 H3 O3 2_475 0.820 2.681 3.045(3) 108.76 y
C2 H2A O3 1_655 0.970 2.579 3.533(4) 167.85 y
C19 H19 O5 1_655 0.930 2.438 3.300(4) 154.02 y

loop_
_geom_torsion_atom_site_label_1
_geom_torsion_atom_site_label_2
_geom_torsion_atom_site_label_3
_geom_torsion_atom_site_label_4
_geom_torsion_site_symmetry_1
_geom_torsion_site_symmetry_2
_geom_torsion_site_symmetry_3
_geom_torsion_site_symmetry_4
_geom_torsion
_geom_torsion_publ_flag
C6 N1 O1 C1 . . . . -179.4(2) ?
C14 N2 O2 C5 . . . . -169.4(2) ?
N1 O1 C1 C2 . . . . -179.9(2) ?
O1 C1 C2 C3 . . . . 177.9(2) ?
C1 C2 C3 C4 . . . . -174.9(2) ?
C2 C3 C4 C5 . . . . -178.3(2) ?
N2 O2 C5 C4 . . . . -173.06(19) ?
C3 C4 C5 O2 . . . . -175.4(2) ?
O1 N1 C6 C7 . . . . 178.8(2) ?
N1 C6 C7 C12 . . . . -178.8(2) ?
N1 C6 C7 C8 . . . . 0.4(4) ?
C12 C7 C8 O3 . . . . -178.9(2) ?
C6 C7 C8 O3 . . . . 1.9(4) ?
C12 C7 C8 C9 . . . . 2.3(4) ?
C6 C7 C8 C9 . . . . -176.9(2) ?
O3 C8 C9 C10 . . . . 179.5(2) ?
C7 C8 C9 C10 . . . . -1.6(4) ?
C13 O4 C10 C9 . . . . -178.8(2) ?
C13 O4 C10 C11 . . . . 0.9(4) ?
C8 C9 C10 O4 . . . . -179.8(3) ?
C8 C9 C10 C11 . . . . 0.5(4) ?
O4 C10 C11 C12 . . . . -179.8(2) ?
C9 C10 C11 C12 . . . . -0.1(4) ?
C10 C11 C12 C7 . . . . 1.0(4) ?
C8 C7 C12 C11 . . . . -2.0(4) ?
C6 C7 C12 C11 . . . . 177.2(3) ?
O2 N2 C14 C15 . . . . -176.9(2) ?
N2 C14 C15 C20 . . . . 179.5(3) ?
N2 C14 C15 C16 . . . . -0.6(4) ?
C20 C15 C16 O5 . . . . -179.7(2) ?
C14 C15 C16 O5 . . . . 0.4(4) ?
C20 C15 C16 C17 . . . . -0.3(4) ?
C14 C15 C16 C17 . . . . 179.8(2) ?
O5 C16 C17 C18 . . . . -179.6(3) ?
C15 C16 C17 C18 . . . . 0.9(4) ?
C21 O6 C18 C17 . . . . -175.2(3) ?
C21 O6 C18 C19 . . . . 5.0(4) ?
C16 C17 C18 O6 . . . . 178.8(2) ?
C16 C17 C18 C19 . . . . -1.4(4) ?
O6 C18 C19 C20 . . . . -179.0(2) ?
C17 C18 C19 C20 . . . . 1.2(4) ?
C18 C19 C20 C15 . . . . -0.6(4) ?
C16 C15 C20 C19 . . . . 0.1(4) ?
C14 C15 C20 C19 . . . . -180.0(2) ?

loop_
_cod_related_entry_id
_cod_related_entry_database
_cod_related_entry_code
1 ChemSpider 24742237
